data_4316054
loop_
_publ_author_name
'Tanaya Kundu'
'Biprajit Sarkar'
'Tapan Kumar Mondal'
'Jan Fiedler'
'Shaikh M. Mobin'
'Wolfgang Kaim'
'Goutam Kumar Lahiri'

_publ_section_title
;
 Carboxylate Tolerance of the Redox-Active Platform [Ru(\m-tppz)Ru]n,
 where tppz = 2,3,5,6-Tetrakis(2-pyridyl)pyrazine, in the
 Electron-Transfer Series [(L)ClRu(\m-tppz)RuCl(L)]n,n= 2+, +, 0, -, 2-,
 with 2-Picolinato, Quinaldato, and 8-Quinolinecarboxylato Ligands (L-)
;
_journal_name_full 'Inorganic Chemistry'
_journal_page_first 6565
_journal_page_last 6574
_journal_paper_doi 10.1021/ic100500p
_journal_volume 49
_journal_year 2010
_chemical_formula_sum 'C51 H28 Cl2 N8 O8 Ru2'
_chemical_formula_weight 1153.85
_chemical_name_systematic
;
 ?
;
_space_group_IT_number 14
_symmetry_cell_setting monoclinic
_symmetry_space_group_name_Hall '-P 2ybc'
_symmetry_space_group_name_H-M 'P 1 21/c 1'
_atom_sites_solution_hydrogens geom
_atom_sites_solution_primary direct
_atom_sites_solution_secondary difmap
_audit_creation_method SHELXL-97
_cell_angle_alpha 90.00
_cell_angle_beta 98.031(10)
_cell_angle_gamma 90.00
_cell_formula_units_Z 4
_cell_length_a 10.9787(11)
_cell_length_b 15.8256(14)
_cell_length_c 27.455(3)
_cell_measurement_reflns_used 3095
_cell_measurement_temperature 150(2)
_cell_measurement_theta_max 32.3935
_cell_measurement_theta_min 2.9663
_cell_volume 4723.4(8)
_computing_cell_refinement 'CrysAlis RED, Oxford Diffraction Ltd.,'
_computing_data_collection 'CrysAlis CCD, Oxford Diffraction Ltd.,'
_computing_data_reduction 'CrysAlis RED, Oxford Diffraction Ltd.,'
_computing_molecular_graphics Ortep3
_computing_publication_material Shelx97
_computing_structure_refinement 'SHELXL-97 (Sheldrick, 1997)'
_computing_structure_solution 'SHELXS-97 (Sheldrick, 1997)'
_diffrn_ambient_temperature 150(2)
_diffrn_detector_area_resol_mean 15.9948
_diffrn_measured_fraction_theta_full 0.998
_diffrn_measured_fraction_theta_max 0.998
_diffrn_measurement_device_type 'OXFORD DIFFRACTION XCALIBUR-S'
_diffrn_measurement_method \w/q-scan
_diffrn_radiation_monochromator graphite
_diffrn_radiation_source 'Enhance (Mo) X-ray Source'
_diffrn_radiation_type MoK\a
_diffrn_radiation_wavelength 0.71073
_diffrn_reflns_av_R_equivalents 0.1055
_diffrn_reflns_av_sigmaI/netI 0.1619
_diffrn_reflns_limit_h_max 12
_diffrn_reflns_limit_h_min -13
_diffrn_reflns_limit_k_max 18
_diffrn_reflns_limit_k_min -18
_diffrn_reflns_limit_l_max 32
_diffrn_reflns_limit_l_min -29
_diffrn_reflns_number 38445
_diffrn_reflns_theta_full 25.00
_diffrn_reflns_theta_max 25.00
_diffrn_reflns_theta_min 2.98
_exptl_absorpt_coefficient_mu 0.818
_exptl_absorpt_correction_T_max 0.8470
_exptl_absorpt_correction_T_min 0.7741
_exptl_absorpt_correction_type multi-scan
_exptl_absorpt_process_details
;
CrysAlis RED, Oxford Diffraction Ltd.,
Version 1.171.32.15 (release 10-01-2008 CrysAlis171 .NET)
(compiled Jan 10 2008,16:37:18)
Empirical absorption correction using spherical harmonics,
 implemented in SCALE3 ABSPACK scaling algorithm.
;
_exptl_crystal_colour black
_exptl_crystal_density_diffrn 1.623
_exptl_crystal_density_method 'not measured'
_exptl_crystal_description block
_exptl_crystal_F_000 2304
_exptl_crystal_size_max 0.33
_exptl_crystal_size_mid 0.26
_exptl_crystal_size_min 0.21
_refine_diff_density_max 1.078
_refine_diff_density_min -0.969
_refine_diff_density_rms 0.132
_refine_ls_extinction_method none
_refine_ls_goodness_of_fit_ref 1.068
_refine_ls_hydrogen_treatment riding
_refine_ls_matrix_type full
_refine_ls_number_parameters 605
_refine_ls_number_reflns 8297
_refine_ls_number_restraints 10
_refine_ls_restrained_S_all 1.071
_refine_ls_R_factor_all 0.1395
_refine_ls_R_factor_gt 0.0769
_refine_ls_shift/su_max 0.385
_refine_ls_shift/su_mean 0.016
_refine_ls_structure_factor_coef Fsqd
_refine_ls_weighting_details 'calc w=1/[\s^2^(Fo^2^)+(0.0762P)^2^+19.1268P] where P=(Fo^2^+2Fc^2^)/3'
_refine_ls_weighting_scheme calc
_refine_ls_wR_factor_gt 0.1969
_refine_ls_wR_factor_ref 0.2102
_reflns_number_gt 4520
_reflns_number_total 8297
_reflns_threshold_expression >2sigma(I)
_cod_data_source_file ic100500p_si_001.cif
_cod_data_source_block 2
_cod_depositor_comments
;
The following automatic conversions were performed:

'_symmetry_cell_setting' value 'Monoclinic' changed to 'monoclinic'
according to the built-in table from CIF Core dictionary named
'cif_core.dic' version 2.4.1 from 2010-06-29.

Automatic conversion script
Id: cif_fix_values 1646 2011-03-28 12:23:43Z adriana 
;
_cod_original_sg_symbol_H-M 'P 21/c'
_cod_database_code 4316054

loop_
_symmetry_equiv_pos_as_xyz
'x, y, z'
'-x, y+1/2, -z+1/2'
'-x, -y, -z'
'x, -y-1/2, z-1/2'

loop_
_atom_site_label
_atom_site_type_symbol
_atom_site_fract_x
_atom_site_fract_y
_atom_site_fract_z
_atom_site_U_iso_or_equiv
_atom_site_adp_type
_atom_site_occupancy
_atom_site_symmetry_multiplicity
_atom_site_calc_flag
_atom_site_refinement_flags
_atom_site_disorder_assembly
_atom_site_disorder_group
Ru1 Ru 0.12141(8) 0.68027(5) 0.21071(3) 0.0227(2) Uani 1 1 d . . .
Ru2 Ru -0.15907(9) 0.76224(7) -0.00830(4) 0.0415(3) Uani 1 1 d . . .
Cl1 Cl 0.2459(3) 0.60437(17) 0.16221(10) 0.0335(7) Uani 1 1 d . . .
Cl2 Cl 0.0493(3) 0.7512(2) -0.02205(11) 0.0404(8) Uani 1 1 d . . .
O1 O 0.2337(7) 0.6407(5) 0.2737(3) 0.040(2) Uani 1 1 d . . .
O2 O 0.2569(8) 0.6461(5) 0.3560(3) 0.055(3) Uani 1 1 d . . .
O3 O -0.2136(8) 0.7831(8) -0.0827(3) 0.080(4) Uani 1 1 d . . .
O4 O -0.3752(12) 0.7808(19) -0.1420(5) 0.263(15) Uani 1 1 d . . .
N1 N 0.2081(8) 0.7887(5) 0.1947(3) 0.027(2) Uani 1 1 d . . .
N2 N 0.0268(8) 0.7092(5) 0.1495(3) 0.0200(19) Uani 1 1 d . . .
N3 N -0.0015(8) 0.5826(5) 0.2051(3) 0.026(2) Uani 1 1 d . . .
N4 N 0.0385(8) 0.7427(5) 0.2654(3) 0.026(2) Uani 1 1 d . . .
N5 N -0.1255(9) 0.8827(6) 0.0160(4) 0.044(3) Uani 1 1 d . . .
N6 N -0.0940(8) 0.7410(6) 0.0583(3) 0.030(2) Uani 1 1 d . . .
N7 N -0.1759(8) 0.6345(5) -0.0073(4) 0.029(2) Uani 1 1 d . . .
N8 N -0.3490(9) 0.7708(7) -0.0111(4) 0.054(3) Uani 1 1 d . . .
C1 C 0.3142(11) 0.8191(8) 0.2191(4) 0.036(3) Uani 1 1 d . . .
H1 H 0.3511 0.7919 0.2484 0.043 Uiso 1 1 calc R . .
C2 C 0.3709(12) 0.8904(7) 0.2019(5) 0.047(4) Uani 1 1 d . . .
H2 H 0.4433 0.9130 0.2203 0.057 Uiso 1 1 calc R . .
C3 C 0.3217(12) 0.9269(8) 0.1588(5) 0.048(4) Uani 1 1 d . . .
H3 H 0.3602 0.9743 0.1461 0.058 Uiso 1 1 calc R . .
C4 C 0.2139(11) 0.8933(6) 0.1338(5) 0.034(3) Uani 1 1 d . . .
H4 H 0.1801 0.9169 0.1030 0.040 Uiso 1 1 calc R . .
C5 C 0.1558(10) 0.8274(6) 0.1524(4) 0.030(3) Uani 1 1 d . . .
C6 C 0.0470(10) 0.7869(6) 0.1264(4) 0.025(3) Uani 1 1 d . . .
C7 C -0.0314(10) 0.8056(6) 0.0847(4) 0.026(3) Uani 1 1 d . . .
C8 C -0.0947(9) 0.6612(6) 0.0767(4) 0.019(2) Uani 1 1 d . . .
C9 C -0.0502(10) 0.6486(6) 0.1264(4) 0.025(2) Uani 1 1 d . . .
C10 C -0.0766(9) 0.5809(6) 0.1609(4) 0.023(2) Uani 1 1 d . . .
C11 C -0.1790(10) 0.5290(6) 0.1535(5) 0.033(3) Uani 1 1 d . . .
H11 H -0.2329 0.5301 0.1233 0.040 Uiso 1 1 calc R . .
C12 C -0.2012(12) 0.4754(8) 0.1910(6) 0.051(4) Uani 1 1 d . . .
H12 H -0.2699 0.4382 0.1869 0.061 Uiso 1 1 calc R . .
C13 C -0.1201(12) 0.4770(8) 0.2352(5) 0.050(4) Uani 1 1 d . . .
H13 H -0.1318 0.4392 0.2610 0.059 Uiso 1 1 calc R . .
C14 C -0.0268(10) 0.5312(6) 0.2411(4) 0.030(3) Uani 1 1 d . . .
H14 H 0.0239 0.5337 0.2721 0.036 Uiso 1 1 calc R . .
C15 C -0.1704(11) 0.9551(9) -0.0068(5) 0.059(4) Uani 1 1 d . . .
H15 H -0.2137 0.9526 -0.0392 0.071 Uiso 1 1 calc R . .
C16 C -0.1524(14) 1.0352(9) 0.0179(7) 0.066(5) Uani 1 1 d . . .
H16 H -0.1802 1.0864 0.0020 0.080 Uiso 1 1 calc R . .
C17 C -0.0952(13) 1.0345(8) 0.0639(6) 0.058(4) Uani 1 1 d . . .
H17 H -0.0859 1.0865 0.0813 0.069 Uiso 1 1 calc R . .
C18 C -0.0499(12) 0.9643(7) 0.0869(5) 0.045(3) Uani 1 1 d . . .
H18 H -0.0097 0.9669 0.1198 0.054 Uiso 1 1 calc R . .
C19 C -0.0629(10) 0.8858(6) 0.0614(5) 0.029(3) Uani 1 1 d . . .
C20 C -0.2106(13) 0.5834(14) -0.0455(5) 0.075(6) Uani 1 1 d . . .
H20 H -0.2416 0.6075 -0.0764 0.090 Uiso 1 1 calc R . .
C21 C -0.2025(13) 0.4950(13) -0.0412(7) 0.076(6) Uani 1 1 d . . .
H21 H -0.2290 0.4601 -0.0688 0.092 Uiso 1 1 calc R . .
C22 C -0.1557(13) 0.4589(10) 0.0036(6) 0.070(5) Uani 1 1 d . . .
H22 H -0.1460 0.3994 0.0065 0.084 Uiso 1 1 calc R . .
C23 C -0.1235(11) 0.5106(7) 0.0436(5) 0.041(3) Uani 1 1 d . . .
H23 H -0.0957 0.4867 0.0749 0.049 Uiso 1 1 calc R . .
C24 C -0.1316(10) 0.5973(8) 0.0382(4) 0.033(3) Uani 1 1 d . . .
C25 C 0.2032(11) 0.6634(6) 0.3136(5) 0.030(3) Uani 1 1 d . . .
C26 C 0.0991(11) 0.7281(7) 0.3107(4) 0.033(3) Uani 1 1 d . . .
C27 C 0.0703(13) 0.7634(8) 0.3541(5) 0.046(3) Uani 1 1 d . . .
H27 H 0.1143 0.7489 0.3853 0.055 Uiso 1 1 calc R . .
C28 C -0.0241(13) 0.8198(8) 0.3497(5) 0.050(4) Uani 1 1 d . . .
H28 H -0.0448 0.8463 0.3785 0.061 Uiso 1 1 calc R . .
C29 C -0.0923(11) 0.8402(7) 0.3038(5) 0.035(3) Uani 1 1 d . . .
C30 C -0.1902(13) 0.8969(8) 0.2960(6) 0.050(4) Uani 1 1 d . . .
H30 H -0.2146 0.9250 0.3237 0.060 Uiso 1 1 calc R . .
C31 C -0.2497(14) 0.9130(7) 0.2525(6) 0.055(4) Uani 1 1 d . . .
H31 H -0.3146 0.9532 0.2495 0.067 Uiso 1 1 calc R . .
C32 C -0.2218(12) 0.8738(8) 0.2109(6) 0.053(4) Uani 1 1 d . . .
H32 H -0.2647 0.8884 0.1795 0.064 Uiso 1 1 calc R . .
C33 C -0.1297(11) 0.8125(9) 0.2150(5) 0.051(4) Uani 1 1 d . . .
H33 H -0.1146 0.7821 0.1866 0.061 Uiso 1 1 calc R . .
C34 C -0.0582(11) 0.7947(6) 0.2610(4) 0.031(3) Uani 1 1 d . . .
C35 C -0.3262(17) 0.782(2) -0.0972(7) 0.151(12) Uani 1 1 d . . .
C36 C -0.4064(15) 0.7724(17) -0.0577(7) 0.125(9) Uani 1 1 d . . .
C37 C -0.5335(18) 0.772(2) -0.0702(8) 0.185(15) Uani 1 1 d . . .
H37 H -0.5696 0.7796 -0.1034 0.222 Uiso 1 1 calc R . .
C38 C -0.6061(16) 0.7606(19) -0.0338(7) 0.159(12) Uani 1 1 d . . .
H38 H -0.6925 0.7539 -0.0421 0.191 Uiso 1 1 calc R . .
C39 C -0.5519(13) 0.7589(12) 0.0158(6) 0.079(5) Uani 1 1 d . . .
C40 C -0.6224(13) 0.7498(9) 0.0528(6) 0.059(4) Uani 1 1 d . . .
H40 H -0.7096 0.7499 0.0457 0.071 Uiso 1 1 calc R . .
C41 C -0.5663(13) 0.7407(8) 0.0996(5) 0.052(4) Uani 1 1 d . . .
H41 H -0.6136 0.7291 0.1252 0.063 Uiso 1 1 calc R . .
C42 C -0.4387(13) 0.7484(10) 0.1100(5) 0.064(4) Uani 1 1 d . . .
H42 H -0.4005 0.7457 0.1432 0.077 Uiso 1 1 calc R . .
C43 C -0.3682(11) 0.7594(8) 0.0737(5) 0.043(3) Uani 1 1 d . . .
H43 H -0.2814 0.7630 0.0819 0.051 Uiso 1 1 calc R . .
C44 C -0.4209(11) 0.7656(8) 0.0249(5) 0.046(3) Uani 1 1 d . . .
O222 O -0.1240(11) 0.9039(6) -0.1550(4) 0.084(3) Uani 1 1 d . . .
O333 O -0.5079(14) 0.9429(10) -0.2657(12) 0.266(16) Uani 1 1 d . . .
O444 O -0.2951(13) 0.8368(8) -0.2345(6) 0.130(5) Uani 1 1 d . . .
O666 O 0.471(2) 0.5711(16) 0.3302(14) 0.323(18) Uani 1 1 d . . .
C111 C -0.532(2) 0.4630(18) -0.0214(11) 0.158(11) Uiso 1 1 d DU . .
C333 C -0.568(4) 0.585(5) -0.062(3) 0.38(2) Uiso 1 1 d DU . .
C555 C -0.5208(19) 0.6303(18) -0.1732(11) 0.143(10) Uiso 1 1 d DU . .
C777 C -0.490(3) 0.497(3) -0.115(2) 0.33(2) Uiso 1 1 d DU . .
C444 C -0.576(4) 0.665(4) -0.115(3) 0.36(2) Uiso 1 1 d DU . .
C666 C -0.499(2) 0.580(3) -0.1629(16) 0.226(16) Uiso 1 1 d DU . .
C222 C -0.528(3) 0.494(4) -0.056(3) 0.36(2) Uiso 1 1 d DU . .

loop_
_atom_site_aniso_label
_atom_site_aniso_U_11
_atom_site_aniso_U_22
_atom_site_aniso_U_33
_atom_site_aniso_U_23
_atom_site_aniso_U_13
_atom_site_aniso_U_12
Ru1 0.0266(5) 0.0230(4) 0.0187(5) -0.0010(4) 0.0044(3) -0.0001(4)
Ru2 0.0264(6) 0.0750(8) 0.0233(6) 0.0193(5) 0.0046(4) 0.0013(5)
Cl1 0.0372(18) 0.0314(15) 0.0343(18) -0.0036(13) 0.0136(13) 0.0020(13)
Cl2 0.0297(17) 0.066(2) 0.0270(17) 0.0080(15) 0.0083(12) -0.0021(15)
O1 0.040(5) 0.046(5) 0.033(5) -0.001(4) 0.004(4) 0.004(4)
O2 0.068(7) 0.058(6) 0.034(6) 0.003(5) -0.003(5) -0.008(5)
O3 0.024(6) 0.182(11) 0.034(6) 0.037(6) 0.001(4) -0.001(6)
O4 0.053(9) 0.68(5) 0.056(10) 0.104(18) 0.000(7) 0.000(16)
N1 0.031(6) 0.030(5) 0.021(5) -0.007(4) 0.004(4) -0.001(4)
N2 0.023(5) 0.018(4) 0.020(5) -0.003(3) 0.004(4) -0.008(4)
N3 0.030(6) 0.022(5) 0.028(6) 0.008(4) 0.013(4) 0.007(4)
N4 0.030(5) 0.024(5) 0.025(5) -0.004(4) 0.006(4) -0.003(4)
N5 0.034(6) 0.053(7) 0.047(8) 0.028(6) 0.009(5) 0.001(5)
N6 0.031(6) 0.049(6) 0.013(5) 0.009(5) 0.010(4) 0.005(5)
N7 0.026(6) 0.027(5) 0.034(6) -0.007(4) 0.009(4) -0.012(4)
N8 0.033(7) 0.092(9) 0.038(7) 0.034(6) 0.007(5) 0.008(6)
C1 0.034(7) 0.045(7) 0.029(7) -0.013(6) 0.006(5) 0.005(6)
C2 0.042(8) 0.032(7) 0.070(11) -0.018(7) 0.016(7) -0.003(6)
C3 0.043(9) 0.042(8) 0.063(11) -0.008(7) 0.019(7) -0.012(7)
C4 0.038(8) 0.020(6) 0.045(8) 0.004(5) 0.015(6) -0.002(5)
C5 0.033(7) 0.023(6) 0.038(7) -0.012(5) 0.017(5) -0.008(5)
C6 0.030(7) 0.033(6) 0.014(6) -0.008(5) 0.010(5) 0.003(5)
C7 0.034(7) 0.021(6) 0.024(7) 0.003(5) 0.010(5) 0.004(5)
C8 0.013(6) 0.016(6) 0.029(7) 0.007(4) 0.002(4) 0.005(4)
C9 0.025(6) 0.032(6) 0.021(6) 0.000(5) 0.010(5) 0.005(5)
C10 0.024(6) 0.021(5) 0.025(7) -0.004(5) 0.007(5) 0.000(5)
C11 0.033(7) 0.018(6) 0.051(8) 0.010(5) 0.009(6) 0.003(5)
C12 0.035(8) 0.036(7) 0.082(12) 0.011(7) 0.014(8) -0.012(6)
C13 0.046(9) 0.046(8) 0.063(11) 0.021(7) 0.029(7) 0.009(7)
C14 0.033(7) 0.022(6) 0.039(8) 0.010(5) 0.018(5) 0.001(5)
C15 0.032(8) 0.083(11) 0.068(11) 0.053(9) 0.022(7) 0.032(8)
C16 0.059(11) 0.029(8) 0.120(16) 0.026(9) 0.040(10) 0.011(7)
C17 0.057(11) 0.035(8) 0.089(14) 0.020(8) 0.037(9) 0.013(7)
C18 0.042(8) 0.035(7) 0.061(10) 0.010(7) 0.022(7) 0.013(6)
C19 0.024(6) 0.015(5) 0.052(9) 0.019(5) 0.017(5) 0.003(5)
C20 0.034(9) 0.174(18) 0.015(8) -0.026(10) 0.005(6) -0.029(10)
C21 0.035(9) 0.123(16) 0.074(14) -0.069(12) 0.018(8) -0.022(10)
C22 0.055(10) 0.083(11) 0.076(13) -0.068(10) 0.019(9) -0.036(9)
C23 0.049(9) 0.023(6) 0.051(9) -0.022(6) 0.009(6) -0.005(6)
C24 0.024(7) 0.054(8) 0.022(7) -0.014(6) 0.004(5) -0.008(6)
C25 0.035(7) 0.019(6) 0.034(8) -0.001(5) 0.003(6) -0.009(5)
C26 0.045(8) 0.028(6) 0.028(7) -0.004(5) 0.015(5) -0.019(6)
C27 0.054(9) 0.041(7) 0.048(9) -0.007(6) 0.024(7) -0.016(7)
C28 0.077(11) 0.048(8) 0.031(8) -0.017(7) 0.027(7) -0.030(8)
C29 0.034(8) 0.034(7) 0.042(8) -0.011(5) 0.020(6) -0.014(5)
C30 0.062(10) 0.030(7) 0.064(11) -0.016(7) 0.028(8) 0.001(7)
C31 0.067(11) 0.020(7) 0.087(13) -0.012(7) 0.037(9) 0.012(7)
C32 0.030(8) 0.042(8) 0.089(12) 0.026(8) 0.011(7) 0.012(6)
C33 0.031(8) 0.078(10) 0.044(9) -0.024(8) 0.010(6) -0.010(7)
C34 0.029(7) 0.024(6) 0.044(8) 0.002(5) 0.013(6) -0.003(5)
C35 0.052(13) 0.36(4) 0.038(12) 0.071(17) 0.000(9) -0.002(17)
C36 0.039(10) 0.28(3) 0.052(12) 0.066(15) 0.001(8) 0.011(14)
C37 0.051(13) 0.45(5) 0.057(14) 0.07(2) 0.001(10) 0.00(2)
C38 0.037(11) 0.37(4) 0.069(15) 0.082(19) 0.000(9) 0.020(17)
C39 0.029(8) 0.151(16) 0.060(11) 0.025(11) 0.014(7) -0.017(10)
C40 0.036(8) 0.085(11) 0.060(11) -0.001(9) 0.017(7) -0.008(8)
C41 0.047(9) 0.062(9) 0.057(10) -0.011(8) 0.032(7) -0.012(7)
C42 0.049(10) 0.108(12) 0.038(9) -0.005(8) 0.017(7) -0.001(9)
C43 0.031(7) 0.058(8) 0.042(8) 0.011(7) 0.012(6) 0.005(6)
C44 0.034(8) 0.057(8) 0.048(9) 0.016(7) 0.008(6) 0.016(7)
O222 0.118(10) 0.050(6) 0.087(9) 0.009(6) 0.027(7) 0.016(6)
O333 0.064(11) 0.122(12) 0.57(5) -0.14(2) -0.109(18) 0.035(9)
O444 0.120(12) 0.096(10) 0.176(16) -0.014(9) 0.029(10) 0.006(8)
O666 0.16(2) 0.24(3) 0.58(6) 0.10(3) 0.09(3) 0.120(19)

loop_
_atom_type_symbol
_atom_type_description
_atom_type_scat_dispersion_real
_atom_type_scat_dispersion_imag
_atom_type_scat_source
C C 0.0033 0.0016 'International Tables Vol C Tables 4.2.6.8 and 6.1.1.4'
H H 0.0000 0.0000 'International Tables Vol C Tables 4.2.6.8 and 6.1.1.4'
N N 0.0061 0.0033 'International Tables Vol C Tables 4.2.6.8 and 6.1.1.4'
O O 0.0106 0.0060 'International Tables Vol C Tables 4.2.6.8 and 6.1.1.4'
Cl Cl 0.1484 0.1585 'International Tables Vol C Tables 4.2.6.8 and 6.1.1.4'
Ru Ru -1.2594 0.8363 'International Tables Vol C Tables 4.2.6.8 and 6.1.1.4'

loop_
_geom_angle_atom_site_label_1
_geom_angle_atom_site_label_2
_geom_angle_atom_site_label_3
_geom_angle
_geom_angle_site_symmetry_1
_geom_angle_site_symmetry_3
_geom_angle_publ_flag
N2 Ru1 N1 79.7(3) . . ?
N2 Ru1 N3 80.9(3) . . ?
N1 Ru1 N3 160.6(4) . . ?
N2 Ru1 O1 174.5(3) . . ?
N1 Ru1 O1 101.1(3) . . ?
N3 Ru1 O1 98.3(3) . . ?
N2 Ru1 N4 106.3(3) . . ?
N1 Ru1 N4 91.1(3) . . ?
N3 Ru1 N4 93.6(3) . . ?
O1 Ru1 N4 79.2(3) . . ?
N2 Ru1 Cl1 84.9(3) . . ?
N1 Ru1 Cl1 89.0(2) . . ?
N3 Ru1 Cl1 90.0(2) . . ?
O1 Ru1 Cl1 89.6(2) . . ?
N4 Ru1 Cl1 168.6(3) . . ?
N6 Ru2 N7 80.4(4) . . ?
N6 Ru2 N5 79.8(4) . . ?
N7 Ru2 N5 160.1(4) . . ?
N6 Ru2 O3 174.6(4) . . ?
N7 Ru2 O3 99.1(4) . . ?
N5 Ru2 O3 100.9(5) . . ?
N6 Ru2 N8 106.7(4) . . ?
N7 Ru2 N8 88.4(4) . . ?
N5 Ru2 N8 94.9(4) . . ?
O3 Ru2 N8 78.7(4) . . ?
N6 Ru2 Cl2 84.2(3) . . ?
N7 Ru2 Cl2 91.2(3) . . ?
N5 Ru2 Cl2 89.2(3) . . ?
O3 Ru2 Cl2 90.4(3) . . ?
N8 Ru2 Cl2 168.9(3) . . ?
C25 O1 Ru1 116.5(8) . . ?
C35 O3 Ru2 116.7(10) . . ?
C1 N1 C5 119.5(9) . . ?
C1 N1 Ru1 126.2(8) . . ?
C5 N1 Ru1 114.0(7) . . ?
C9 N2 C6 121.7(9) . . ?
C9 N2 Ru1 117.7(7) . . ?
C6 N2 Ru1 120.3(7) . . ?
C14 N3 C10 118.8(10) . . ?
C14 N3 Ru1 127.3(8) . . ?
C10 N3 Ru1 113.0(6) . . ?
C34 N4 C26 118.2(9) . . ?
C34 N4 Ru1 130.0(8) . . ?
C26 N4 Ru1 111.8(7) . . ?
C19 N5 C15 120.2(12) . . ?
C19 N5 Ru2 112.8(7) . . ?
C15 N5 Ru2 126.7(10) . . ?
C8 N6 C7 121.4(9) . . ?
C8 N6 Ru2 120.0(7) . . ?
C7 N6 Ru2 117.9(7) . . ?
C20 N7 C24 118.0(12) . . ?
C20 N7 Ru2 127.5(11) . . ?
C24 N7 Ru2 114.1(7) . . ?
C36 N8 C44 117.0(12) . . ?
C36 N8 Ru2 111.7(10) . . ?
C44 N8 Ru2 130.9(9) . . ?
N1 C1 C2 120.9(12) . . ?
N1 C1 H1 119.6 . . ?
C2 C1 H1 119.6 . . ?
C3 C2 C1 119.7(12) . . ?
C3 C2 H2 120.2 . . ?
C1 C2 H2 120.2 . . ?
C2 C3 C4 118.4(12) . . ?
C2 C3 H3 120.8 . . ?
C4 C3 H3 120.8 . . ?
C5 C4 C3 121.3(12) . . ?
C5 C4 H4 119.3 . . ?
C3 C4 H4 119.3 . . ?
C4 C5 N1 120.0(10) . . ?
C4 C5 C6 123.5(11) . . ?
N1 C5 C6 116.0(9) . . ?
C7 C6 N2 116.4(9) . . ?
C7 C6 C5 134.0(10) . . ?
N2 C6 C5 109.5(9) . . ?
C6 C7 N6 119.3(9) . . ?
C6 C7 C19 130.3(10) . . ?
N6 C7 C19 110.4(10) . . ?
N6 C8 C9 118.3(9) . . ?
N6 C8 C24 112.6(9) . . ?
C9 C8 C24 128.6(9) . . ?
N2 C9 C8 117.4(9) . . ?
N2 C9 C10 111.8(9) . . ?
C8 C9 C10 130.8(10) . . ?
N3 C10 C11 121.1(10) . . ?
N3 C10 C9 113.9(9) . . ?
C11 C10 C9 124.2(10) . . ?
C12 C11 C10 118.7(12) . . ?
C12 C11 H11 120.7 . . ?
C10 C11 H11 120.7 . . ?
C11 C12 C13 118.5(12) . . ?
C11 C12 H12 120.8 . . ?
C13 C12 H12 120.8 . . ?
C14 C13 C12 120.2(12) . . ?
C14 C13 H13 119.9 . . ?
C12 C13 H13 119.9 . . ?
C13 C14 N3 122.6(12) . . ?
C13 C14 H14 118.7 . . ?
N3 C14 H14 118.7 . . ?
N5 C15 C16 120.4(14) . . ?
N5 C15 H15 119.8 . . ?
C16 C15 H15 119.8 . . ?
C17 C16 C15 117.1(13) . . ?
C17 C16 H16 121.4 . . ?
C15 C16 H16 121.4 . . ?
C16 C17 C18 123.4(15) . . ?
C16 C17 H17 118.3 . . ?
C18 C17 H17 118.3 . . ?
C17 C18 C19 119.2(14) . . ?
C17 C18 H18 120.4 . . ?
C19 C18 H18 120.4 . . ?
N5 C19 C18 119.6(10) . . ?
N5 C19 C7 116.1(10) . . ?
C18 C19 C7 123.4(11) . . ?
N7 C20 C21 121.9(15) . . ?
N7 C20 H20 119.1 . . ?
C21 C20 H20 119.0 . . ?
C22 C21 C20 119.7(14) . . ?
C22 C21 H21 120.2 . . ?
C20 C21 H21 120.1 . . ?
C23 C22 C21 119.0(16) . . ?
C23 C22 H22 120.5 . . ?
C21 C22 H22 120.5 . . ?
C22 C23 C24 119.8(14) . . ?
C22 C23 H23 120.1 . . ?
C24 C23 H23 120.1 . . ?
C23 C24 N7 121.5(10) . . ?
C23 C24 C8 126.5(11) . . ?
N7 C24 C8 112.1(10) . . ?
O1 C25 O2 127.1(11) . . ?
O1 C25 C26 116.1(10) . . ?
O2 C25 C26 116.4(11) . . ?
N4 C26 C27 125.4(12) . . ?
N4 C26 C25 115.7(10) . . ?
C27 C26 C25 118.8(12) . . ?
C28 C27 C26 116.6(13) . . ?
C28 C27 H27 121.7 . . ?
C26 C27 H27 121.7 . . ?
C27 C28 C29 122.2(12) . . ?
C27 C28 H28 118.9 . . ?
C29 C28 H28 118.9 . . ?
C30 C29 C28 125.8(12) . . ?
C30 C29 C34 118.2(12) . . ?
C28 C29 C34 116.0(11) . . ?
C31 C30 C29 122.8(13) . . ?
C31 C30 H30 118.6 . . ?
C29 C30 H30 118.6 . . ?
C30 C31 C32 122.2(13) . . ?
C30 C31 H31 118.9 . . ?
C32 C31 H31 118.9 . . ?
C31 C32 C33 119.4(14) . . ?
C31 C32 H32 120.3 . . ?
C33 C32 H32 120.3 . . ?
C32 C33 C34 121.0(12) . . ?
C32 C33 H33 119.5 . . ?
C34 C33 H33 119.5 . . ?
N4 C34 C33 122.4(11) . . ?
N4 C34 C29 121.3(11) . . ?
C33 C34 C29 116.2(11) . . ?
O3 C35 O4 125.1(17) . . ?
O3 C35 C36 115.3(15) . . ?
O4 C35 C36 119.2(16) . . ?
N8 C36 C37 123.7(16) . . ?
N8 C36 C35 116.6(14) . . ?
C37 C36 C35 119.5(16) . . ?
C36 C37 C38 119.0(18) . . ?
C36 C37 H37 120.5 . . ?
C38 C37 H37 120.5 . . ?
C37 C38 C39 119.7(17) . . ?
C37 C38 H38 120.1 . . ?
C39 C38 H38 120.2 . . ?
C40 C39 C38 120.8(14) . . ?
C40 C39 C44 122.7(15) . . ?
C38 C39 C44 116.5(14) . . ?
C41 C40 C39 119.1(14) . . ?
C41 C40 H40 120.5 . . ?
C39 C40 H40 120.5 . . ?
C40 C41 C42 119.8(12) . . ?
C40 C41 H41 120.1 . . ?
C42 C41 H41 120.1 . . ?
C43 C42 C41 121.4(14) . . ?
C43 C42 H42 119.3 . . ?
C41 C42 H42 119.3 . . ?
C42 C43 C44 121.0(13) . . ?
C42 C43 H43 119.5 . . ?
C44 C43 H43 119.5 . . ?
N8 C44 C43 120.3(11) . . ?
N8 C44 C39 123.7(13) . . ?
C43 C44 C39 115.9(12) . . ?
C111 C111 C222 104(4) 3_465 . ?
C222 C333 C444 133(6) . . ?
C666 C555 C444 96(5) . . ?
C222 C777 C666 134(4) . . ?
C555 C444 C333 118(4) . . ?
C555 C666 C777 150(6) . . ?
C333 C222 C777 89(5) . . ?
C333 C222 C111 118(8) . . ?
C777 C222 C111 153(8) . . ?

loop_
_geom_bond_atom_site_label_1
_geom_bond_atom_site_label_2
_geom_bond_distance
_geom_bond_site_symmetry_2
_geom_bond_publ_flag
Ru1 N2 1.904(8) . ?
Ru1 N1 2.039(9) . ?
Ru1 N3 2.044(9) . ?
Ru1 O1 2.076(8) . ?
Ru1 N4 2.107(9) . ?
Ru1 Cl1 2.365(3) . ?
Ru2 N6 1.899(9) . ?
Ru2 N7 2.030(8) . ?
Ru2 N5 2.037(11) . ?
Ru2 O3 2.075(9) . ?
Ru2 N8 2.081(10) . ?
Ru2 Cl2 2.377(3) . ?
O1 C25 1.242(13) . ?
O2 C25 1.260(13) . ?
O3 C35 1.245(19) . ?
O4 C35 1.27(2) . ?
N1 C1 1.349(14) . ?
N1 C5 1.368(14) . ?
N2 C9 1.373(12) . ?
N2 C6 1.415(12) . ?
N3 C14 1.338(12) . ?
N3 C10 1.369(13) . ?
N4 C34 1.335(13) . ?
N4 C26 1.346(14) . ?
N5 C19 1.337(15) . ?
N5 C15 1.366(14) . ?
N6 C8 1.361(12) . ?
N6 C7 1.379(13) . ?
N7 C20 1.336(16) . ?
N7 C24 1.403(14) . ?
N8 C36 1.345(19) . ?
N8 C44 1.349(16) . ?
C1 C2 1.401(16) . ?
C1 H1 0.9500 . ?
C2 C3 1.359(17) . ?
C2 H2 0.9500 . ?
C3 C4 1.389(16) . ?
C3 H3 0.9500 . ?
C4 C5 1.359(14) . ?
C4 H4 0.9500 . ?
C5 C6 1.452(15) . ?
C6 C7 1.365(14) . ?
C7 C19 1.443(13) . ?
C8 C9 1.398(14) . ?
C8 C24 1.478(14) . ?
C9 C10 1.485(14) . ?
C10 C11 1.385(14) . ?
C11 C12 1.381(16) . ?
C11 H11 0.9500 . ?
C12 C13 1.401(18) . ?
C12 H12 0.9500 . ?
C13 C14 1.329(16) . ?
C13 H13 0.9500 . ?
C14 H14 0.9500 . ?
C15 C16 1.44(2) . ?
C15 H15 0.9500 . ?
C16 C17 1.33(2) . ?
C16 H16 0.9500 . ?
C17 C18 1.339(17) . ?
C17 H17 0.9500 . ?
C18 C19 1.422(16) . ?
C18 H18 0.9500 . ?
C20 C21 1.41(2) . ?
C20 H20 0.9500 . ?
C21 C22 1.39(2) . ?
C21 H21 0.9500 . ?
C22 C23 1.377(16) . ?
C22 H22 0.9500 . ?
C23 C24 1.382(15) . ?
C23 H23 0.9500 . ?
C25 C26 1.528(16) . ?
C26 C27 1.393(16) . ?
C27 C28 1.359(18) . ?
C27 H27 0.9500 . ?
C28 C29 1.411(17) . ?
C28 H28 0.9500 . ?
C29 C30 1.393(17) . ?
C29 C34 1.468(15) . ?
C30 C31 1.306(19) . ?
C30 H30 0.9500 . ?
C31 C32 1.372(19) . ?
C31 H31 0.9500 . ?
C32 C33 1.394(17) . ?
C32 H32 0.9500 . ?
C33 C34 1.420(17) . ?
C33 H33 0.9500 . ?
C35 C36 1.50(2) . ?
C36 C37 1.39(2) . ?
C37 C38 1.37(3) . ?
C37 H37 0.9500 . ?
C38 C39 1.41(2) . ?
C38 H38 0.9500 . ?
C39 C40 1.367(19) . ?
C39 C44 1.429(18) . ?
C40 C41 1.352(19) . ?
C40 H40 0.9500 . ?
C41 C42 1.395(18) . ?
C41 H41 0.9500 . ?
C42 C43 1.355(17) . ?
C42 H42 0.9500 . ?
C43 C44 1.387(17) . ?
C43 H43 0.9500 . ?
C111 C111 1.73(5) 3_465 ?
C111 C222 1.09(7) . ?
C333 C222 1.52(8) . ?
C333 C444 1.92(7) . ?
C555 C666 0.87(5) . ?
C555 C444 1.87(7) . ?
C777 C222 1.70(7) . ?
C777 C666 1.86(6) . ?

loop_
_geom_torsion_atom_site_label_1
_geom_torsion_atom_site_label_2
_geom_torsion_atom_site_label_3
_geom_torsion_atom_site_label_4
_geom_torsion
_geom_torsion_site_symmetry_1
_geom_torsion_site_symmetry_2
_geom_torsion_site_symmetry_3
_geom_torsion_site_symmetry_4
_geom_torsion_publ_flag
N2 Ru1 O1 C25 -169(3) . . . . ?
N1 Ru1 O1 C25 93.4(8) . . . . ?
N3 Ru1 O1 C25 -87.7(8) . . . . ?
N4 Ru1 O1 C25 4.3(8) . . . . ?
Cl1 Ru1 O1 C25 -177.7(8) . . . . ?
N6 Ru2 O3 C35 163(4) . . . . ?
N7 Ru2 O3 C35 78.9(19) . . . . ?
N5 Ru2 O3 C35 -100.5(19) . . . . ?
N8 Ru2 O3 C35 -7.6(19) . . . . ?
Cl2 Ru2 O3 C35 170.2(19) . . . . ?
N2 Ru1 N1 C1 -171.0(9) . . . . ?
N3 Ru1 N1 C1 -173.3(9) . . . . ?
O1 Ru1 N1 C1 3.4(9) . . . . ?
N4 Ru1 N1 C1 82.6(9) . . . . ?
Cl1 Ru1 N1 C1 -86.0(9) . . . . ?
N2 Ru1 N1 C5 2.6(7) . . . . ?
N3 Ru1 N1 C5 0.4(15) . . . . ?
O1 Ru1 N1 C5 177.1(7) . . . . ?
N4 Ru1 N1 C5 -103.7(7) . . . . ?
Cl1 Ru1 N1 C5 87.7(7) . . . . ?
N1 Ru1 N2 C9 166.4(8) . . . . ?
N3 Ru1 N2 C9 -14.4(7) . . . . ?
O1 Ru1 N2 C9 68(4) . . . . ?
N4 Ru1 N2 C9 -105.5(7) . . . . ?
Cl1 Ru1 N2 C9 76.5(7) . . . . ?
N1 Ru1 N2 C6 -6.4(7) . . . . ?
N3 Ru1 N2 C6 172.8(8) . . . . ?
O1 Ru1 N2 C6 -105(3) . . . . ?
N4 Ru1 N2 C6 81.8(7) . . . . ?
Cl1 Ru1 N2 C6 -96.3(7) . . . . ?
N2 Ru1 N3 C14 -162.7(9) . . . . ?
N1 Ru1 N3 C14 -160.5(9) . . . . ?
O1 Ru1 N3 C14 22.8(9) . . . . ?
N4 Ru1 N3 C14 -56.8(9) . . . . ?
Cl1 Ru1 N3 C14 112.4(8) . . . . ?
N2 Ru1 N3 C10 6.5(7) . . . . ?
N1 Ru1 N3 C10 8.7(14) . . . . ?
O1 Ru1 N3 C10 -168.0(7) . . . . ?
N4 Ru1 N3 C10 112.4(7) . . . . ?
Cl1 Ru1 N3 C10 -78.4(7) . . . . ?
N2 Ru1 N4 C34 -1.8(9) . . . . ?
N1 Ru1 N4 C34 77.9(9) . . . . ?
N3 Ru1 N4 C34 -83.3(9) . . . . ?
O1 Ru1 N4 C34 178.9(9) . . . . ?
Cl1 Ru1 N4 C34 168.4(8) . . . . ?
N2 Ru1 N4 C26 -178.9(7) . . . . ?
N1 Ru1 N4 C26 -99.3(7) . . . . ?
N3 Ru1 N4 C26 99.5(7) . . . . ?
O1 Ru1 N4 C26 1.8(7) . . . . ?
Cl1 Ru1 N4 C26 -8.7(17) . . . . ?
N6 Ru2 N5 C19 8.4(8) . . . . ?
N7 Ru2 N5 C19 15.5(16) . . . . ?
O3 Ru2 N5 C19 -166.1(7) . . . . ?
N8 Ru2 N5 C19 114.5(8) . . . . ?
Cl2 Ru2 N5 C19 -75.9(7) . . . . ?
N6 Ru2 N5 C15 -164.5(10) . . . . ?
N7 Ru2 N5 C15 -157.4(10) . . . . ?
O3 Ru2 N5 C15 20.9(10) . . . . ?
N8 Ru2 N5 C15 -58.5(10) . . . . ?
Cl2 Ru2 N5 C15 111.2(10) . . . . ?
N7 Ru2 N6 C8 -4.2(7) . . . . ?
N5 Ru2 N6 C8 173.3(8) . . . . ?
O3 Ru2 N6 C8 -89(5) . . . . ?
N8 Ru2 N6 C8 81.2(8) . . . . ?
Cl2 Ru2 N6 C8 -96.4(7) . . . . ?
N7 Ru2 N6 C7 166.6(8) . . . . ?
N5 Ru2 N6 C7 -15.8(8) . . . . ?
O3 Ru2 N6 C7 81(5) . . . . ?
N8 Ru2 N6 C7 -108.0(8) . . . . ?
Cl2 Ru2 N6 C7 74.4(7) . . . . ?
N6 Ru2 N7 C20 -173.5(10) . . . . ?
N5 Ru2 N7 C20 179.5(11) . . . . ?
O3 Ru2 N7 C20 1.1(10) . . . . ?
N8 Ru2 N7 C20 79.4(10) . . . . ?
Cl2 Ru2 N7 C20 -89.5(10) . . . . ?
N6 Ru2 N7 C24 -1.5(7) . . . . ?
N5 Ru2 N7 C24 -8.6(15) . . . . ?
O3 Ru2 N7 C24 173.0(7) . . . . ?
N8 Ru2 N7 C24 -108.7(7) . . . . ?
Cl2 Ru2 N7 C24 82.4(7) . . . . ?
N6 Ru2 N8 C36 -170.2(14) . . . . ?
N7 Ru2 N8 C36 -90.7(14) . . . . ?
N5 Ru2 N8 C36 109.0(14) . . . . ?
O3 Ru2 N8 C36 8.9(14) . . . . ?
Cl2 Ru2 N8 C36 -3(3) . . . . ?
N6 Ru2 N8 C44 1.7(14) . . . . ?
N7 Ru2 N8 C44 81.2(13) . . . . ?
N5 Ru2 N8 C44 -79.1(13) . . . . ?
O3 Ru2 N8 C44 -179.2(14) . . . . ?
Cl2 Ru2 N8 C44 169.3(11) . . . . ?
C5 N1 C1 C2 0.7(15) . . . . ?
Ru1 N1 C1 C2 174.0(8) . . . . ?
N1 C1 C2 C3 -3.3(17) . . . . ?
C1 C2 C3 C4 1.8(18) . . . . ?
C2 C3 C4 C5 2.2(18) . . . . ?
C3 C4 C5 N1 -4.9(16) . . . . ?
C3 C4 C5 C6 -176.3(11) . . . . ?
C1 N1 C5 C4 3.3(15) . . . . ?
Ru1 N1 C5 C4 -170.8(8) . . . . ?
C1 N1 C5 C6 175.4(9) . . . . ?
Ru1 N1 C5 C6 1.3(11) . . . . ?
C9 N2 C6 C7 12.6(14) . . . . ?
Ru1 N2 C6 C7 -174.9(7) . . . . ?
C9 N2 C6 C5 -163.9(9) . . . . ?
Ru1 N2 C6 C5 8.6(11) . . . . ?
C4 C5 C6 C7 -9.9(19) . . . . ?
N1 C5 C6 C7 178.4(11) . . . . ?
C4 C5 C6 N2 165.9(10) . . . . ?
N1 C5 C6 N2 -5.9(12) . . . . ?
N2 C6 C7 N6 -22.1(14) . . . . ?
C5 C6 C7 N6 153.4(11) . . . . ?
N2 C6 C7 C19 158.0(10) . . . . ?
C5 C6 C7 C19 -26(2) . . . . ?
C8 N6 C7 C6 10.4(15) . . . . ?
Ru2 N6 C7 C6 -160.3(8) . . . . ?
C8 N6 C7 C19 -169.7(9) . . . . ?
Ru2 N6 C7 C19 19.6(11) . . . . ?
C7 N6 C8 C9 11.8(14) . . . . ?
Ru2 N6 C8 C9 -177.7(7) . . . . ?
C7 N6 C8 C24 -161.8(9) . . . . ?
Ru2 N6 C8 C24 8.7(11) . . . . ?
C6 N2 C9 C8 8.8(14) . . . . ?
Ru1 N2 C9 C8 -163.9(7) . . . . ?
C6 N2 C9 C10 -168.5(8) . . . . ?
Ru1 N2 C9 C10 18.9(11) . . . . ?
N6 C8 C9 N2 -20.9(13) . . . . ?
C24 C8 C9 N2 151.6(10) . . . . ?
N6 C8 C9 C10 155.7(10) . . . . ?
C24 C8 C9 C10 -31.8(17) . . . . ?
C14 N3 C10 C11 1.7(14) . . . . ?
Ru1 N3 C10 C11 -168.5(8) . . . . ?
C14 N3 C10 C9 171.8(8) . . . . ?
Ru1 N3 C10 C9 1.6(10) . . . . ?
N2 C9 C10 N3 -12.6(12) . . . . ?
C8 C9 C10 N3 170.7(10) . . . . ?
N2 C9 C10 C11 157.2(10) . . . . ?
C8 C9 C10 C11 -19.5(17) . . . . ?
N3 C10 C11 C12 -3.1(16) . . . . ?
C9 C10 C11 C12 -172.2(10) . . . . ?
C10 C11 C12 C13 1.1(18) . . . . ?
C11 C12 C13 C14 2.4(19) . . . . ?
C12 C13 C14 N3 -3.9(18) . . . . ?
C10 N3 C14 C13 1.9(15) . . . . ?
Ru1 N3 C14 C13 170.6(9) . . . . ?
C19 N5 C15 C16 -0.9(17) . . . . ?
Ru2 N5 C15 C16 171.5(9) . . . . ?
N5 C15 C16 C17 -3(2) . . . . ?
C15 C16 C17 C18 3(2) . . . . ?
C16 C17 C18 C19 0(2) . . . . ?
C15 N5 C19 C18 3.9(16) . . . . ?
Ru2 N5 C19 C18 -169.6(8) . . . . ?
C15 N5 C19 C7 173.2(10) . . . . ?
Ru2 N5 C19 C7 -0.3(12) . . . . ?
C17 C18 C19 N5 -3.5(17) . . . . ?
C17 C18 C19 C7 -172.0(11) . . . . ?
C6 C7 C19 N5 168.2(11) . . . . ?
N6 C7 C19 N5 -11.7(13) . . . . ?
C6 C7 C19 C18 -23.0(18) . . . . ?
N6 C7 C19 C18 157.1(10) . . . . ?
C24 N7 C20 C21 -0.6(18) . . . . ?
Ru2 N7 C20 C21 171.1(10) . . . . ?
N7 C20 C21 C22 -1(2) . . . . ?
C20 C21 C22 C23 3(2) . . . . ?
C21 C22 C23 C24 -3.6(19) . . . . ?
C22 C23 C24 N7 2.1(17) . . . . ?
C22 C23 C24 C8 -176.7(11) . . . . ?
C20 N7 C24 C23 0.1(16) . . . . ?
Ru2 N7 C24 C23 -172.7(9) . . . . ?
C20 N7 C24 C8 179.0(10) . . . . ?
Ru2 N7 C24 C8 6.2(11) . . . . ?
N6 C8 C24 C23 169.5(11) . . . . ?
C9 C8 C24 C23 -3.3(18) . . . . ?
N6 C8 C24 N7 -9.3(12) . . . . ?
C9 C8 C24 N7 177.9(9) . . . . ?
Ru1 O1 C25 O2 179.2(9) . . . . ?
Ru1 O1 C25 C26 -9.0(12) . . . . ?
C34 N4 C26 C27 -0.5(16) . . . . ?
Ru1 N4 C26 C27 177.0(9) . . . . ?
C34 N4 C26 C25 175.9(9) . . . . ?
Ru1 N4 C26 C25 -6.6(11) . . . . ?
O1 C25 C26 N4 10.7(14) . . . . ?
O2 C25 C26 N4 -176.7(9) . . . . ?
O1 C25 C26 C27 -172.6(10) . . . . ?
O2 C25 C26 C27 0.0(15) . . . . ?
N4 C26 C27 C28 -2.8(17) . . . . ?
C25 C26 C27 C28 -179.1(10) . . . . ?
C26 C27 C28 C29 1.7(17) . . . . ?
C27 C28 C29 C30 179.8(12) . . . . ?
C27 C28 C29 C34 2.1(17) . . . . ?
C28 C29 C30 C31 -180.0(13) . . . . ?
C34 C29 C30 C31 -2.3(19) . . . . ?
C29 C30 C31 C32 1(2) . . . . ?
C30 C31 C32 C33 2(2) . . . . ?
C31 C32 C33 C34 -4.9(19) . . . . ?
C26 N4 C34 C33 -178.5(10) . . . . ?
Ru1 N4 C34 C33 4.5(16) . . . . ?
C26 N4 C34 C29 4.8(14) . . . . ?
Ru1 N4 C34 C29 -172.2(7) . . . . ?
C32 C33 C34 N4 -173.0(11) . . . . ?
C32 C33 C34 C29 3.8(17) . . . . ?
C30 C29 C34 N4 176.6(10) . . . . ?
C28 C29 C34 N4 -5.5(15) . . . . ?
C30 C29 C34 C33 -0.3(15) . . . . ?
C28 C29 C34 C33 177.6(10) . . . . ?
Ru2 O3 C35 O4 -169(3) . . . . ?
Ru2 O3 C35 C36 5(3) . . . . ?
C44 N8 C36 C37 2(4) . . . . ?
Ru2 N8 C36 C37 175(2) . . . . ?
C44 N8 C36 C35 177(2) . . . . ?
Ru2 N8 C36 C35 -9(3) . . . . ?
O3 C35 C36 N8 3(4) . . . . ?
O4 C35 C36 N8 177(3) . . . . ?
O3 C35 C36 C37 179(3) . . . . ?
O4 C35 C36 C37 -7(5) . . . . ?
N8 C36 C37 C38 -7(5) . . . . ?
C35 C36 C37 C38 178(3) . . . . ?
C36 C37 C38 C39 7(5) . . . . ?
C37 C38 C39 C40 178(3) . . . . ?
C37 C38 C39 C44 -3(4) . . . . ?
C38 C39 C40 C41 174(2) . . . . ?
C44 C39 C40 C41 -5(3) . . . . ?
C39 C40 C41 C42 6(2) . . . . ?
C40 C41 C42 C43 -4(2) . . . . ?
C41 C42 C43 C44 2(2) . . . . ?
C36 N8 C44 C43 176.9(16) . . . . ?
Ru2 N8 C44 C43 5(2) . . . . ?
C36 N8 C44 C39 2(2) . . . . ?
Ru2 N8 C44 C39 -169.3(12) . . . . ?
C42 C43 C44 N8 -175.4(13) . . . . ?
C42 C43 C44 C39 0(2) . . . . ?
C40 C39 C44 N8 176.8(15) . . . . ?
C38 C39 C44 N8 -2(3) . . . . ?
C40 C39 C44 C43 2(2) . . . . ?
C38 C39 C44 C43 -176.8(18) . . . . ?
C666 C555 C444 C333 -1.9(18) . . . . ?
C222 C333 C444 C555 -2(3) . . . . ?
C444 C555 C666 C777 5(4) . . . . ?
C222 C777 C666 C555 -5(4) . . . . ?
C444 C333 C222 C777 2(2) . . . . ?
C444 C333 C222 C111 179.1(16) . . . . ?
C666 C777 C222 C333 -0.8(18) . . . . ?
C666 C777 C222 C111 -175(3) . . . . ?
C111 C111 C222 C333 -45(3) 3_465 . . . ?
C111 C111 C222 C777 128(5) 3_465 . . . ?
